data_7035409
loop_
_publ_author_name
'Das, Ankita'
'Mobin, Shaikh M.'
'Lahiri, Goutam Kumar'

_publ_section_title
;
 Recognition of fractional non-innocent feature of osmium coordinated
 2,2'-biimidazole or 2,2'-bis(4,5-dimethylimidazole) and their
 interactions with anions.
;
_journal_issue 29
_journal_name_full 'Dalton transactions (Cambridge, England : 2003)'
_journal_page_first 13204
_journal_page_last 13219
_journal_paper_doi 10.1039/c5dt01763g
_journal_volume 44
_journal_year 2015
_chemical_formula_sum 'C46 H36 Cl2 N12 O8 Os2'
_chemical_formula_weight 1336.17
_space_group_crystal_system monoclinic
_space_group_IT_number 15
_space_group_name_Hall '-I 2ya'
_space_group_name_H-M_alt 'I 1 2/a 1'
_symmetry_space_group_name_Hall '-I 2ya'
_symmetry_space_group_name_H-M 'I 1 2/a 1'
_atom_sites_solution_hydrogens geom
_audit_creation_method SHELXL-2014/7
_audit_update_record
;
2015-06-04 deposited with the CCDC.
2015-06-15 downloaded from the CCDC.
;
_cell_angle_alpha 90
_cell_angle_beta 106.705(6)
_cell_angle_gamma 90
_cell_formula_units_Z 4
_cell_length_a 17.1087(10)
_cell_length_b 14.5365(6)
_cell_length_c 19.9638(11)
_cell_measurement_reflns_used 3397
_cell_measurement_temperature 150(2)
_cell_measurement_theta_max 71.1845
_cell_measurement_theta_min 3.0026
_cell_volume 4755.5(5)
_computing_cell_refinement 'CrysAlis RED, Oxford Diffraction Ltd.,'
_computing_data_collection 'CrysAlis CCD, Oxford Diffraction Ltd.,'
_computing_data_reduction 'CrysAlis RED, Oxford Diffraction Ltd.,'
_computing_molecular_graphics Ortep3
_computing_publication_material Shelx97
_computing_structure_refinement 'SHELXL-2014/7 (Sheldrick, 2014)'
_computing_structure_solution 'SHELXS-97 (Sheldrick, 2008)'
_diffrn_ambient_temperature 150(2)
_diffrn_detector_area_resol_mean 15.9948
_diffrn_measured_fraction_theta_full 0.998
_diffrn_measured_fraction_theta_max 0.981
_diffrn_measurement_device_type 'OXFORD DIFFRACTION SUPER NOVA'
_diffrn_measurement_method \w/q-scan
_diffrn_radiation_monochromator graphite
_diffrn_radiation_source 'Micro-Focus (Cu) X-ray Source'
_diffrn_radiation_type CuK\a
_diffrn_radiation_wavelength 1.54184
_diffrn_reflns_av_R_equivalents 0.0668
_diffrn_reflns_av_unetI/netI 0.0633
_diffrn_reflns_laue_measured_fraction_full 0.998
_diffrn_reflns_laue_measured_fraction_max 0.981
_diffrn_reflns_limit_h_max 20
_diffrn_reflns_limit_h_min -20
_diffrn_reflns_limit_k_max 17
_diffrn_reflns_limit_k_min -16
_diffrn_reflns_limit_l_max 24
_diffrn_reflns_limit_l_min -16
_diffrn_reflns_number 15236
_diffrn_reflns_point_group_measured_fraction_full 0.998
_diffrn_reflns_point_group_measured_fraction_max 0.981
_diffrn_reflns_theta_full 67.684
_diffrn_reflns_theta_max 71.324
_diffrn_reflns_theta_min 3.820
_exptl_absorpt_coefficient_mu 11.536
_exptl_absorpt_correction_T_max 0.681
_exptl_absorpt_correction_T_min 0.477
_exptl_absorpt_correction_type analytical
_exptl_absorpt_process_details
;
CrysAlisPro, Agilent Technologies,
Version 1.171.36.20 (release 27-06-2012 CrysAlis171 .NET)
(compiled Jul 11 2012,15:38:31)
Analytical numeric absorption correction using a multifaceted crystal
            model based on expressions derived by R.C. Clark & J.S. Reid.
(Clark, R. C. & Reid, J. S. (1995). Acta Cryst. A51, 887-897)
;
_exptl_crystal_colour black
_exptl_crystal_density_diffrn 1.866
_exptl_crystal_density_method 'not measured'
_exptl_crystal_description block
_exptl_crystal_F_000 2584
_exptl_crystal_size_max 0.230
_exptl_crystal_size_mid 0.180
_exptl_crystal_size_min 0.130
_refine_diff_density_max 1.228
_refine_diff_density_min -1.105
_refine_diff_density_rms 0.115
_refine_ls_extinction_method none
_refine_ls_goodness_of_fit_ref 1.031
_refine_ls_hydrogen_treatment constr
_refine_ls_matrix_type full
_refine_ls_number_parameters 316
_refine_ls_number_reflns 4545
_refine_ls_number_restraints 0
_refine_ls_restrained_S_all 1.031
_refine_ls_R_factor_all 0.0751
_refine_ls_R_factor_gt 0.0474
_refine_ls_shift/su_max 0.001
_refine_ls_shift/su_mean 0.000
_refine_ls_structure_factor_coef Fsqd
_refine_ls_weighting_details 'w=1/[\s^2^(Fo^2^)+(0.0524P)^2^] where P=(Fo^2^+2Fc^2^)/3'
_refine_ls_weighting_scheme calc
_refine_ls_wR_factor_gt 0.1092
_refine_ls_wR_factor_ref 0.1299
_reflns_Friedel_coverage 0.000
_reflns_number_gt 3139
_reflns_number_total 4545
_reflns_threshold_expression 'I > 2\s(I)'
_cod_data_source_file c5dt01763g2.cif
_cod_data_source_block '[3](ClO4)2'
_cod_depositor_comments 'Adding full bibliography for 7035408--7035410.cif.'
_cod_database_code 7035409
_shelx_shelxl_version_number 2014/7
_shelx_space_group_comment
;
The symmetry employed for this shelxl refinement is uniquely defined
by the following loop, which should always be used as a source of
symmetry information in preference to the above space-group names.
They are only intended as comments.
;
_shelx_estimated_absorpt_t_min 0.177
_shelx_estimated_absorpt_t_max 0.315

loop_
_space_group_symop_operation_xyz
'x, y, z'
'-x+1/2, y, -z'
'x+1/2, y+1/2, z+1/2'
'-x+1, y+1/2, -z+1/2'
'-x, -y, -z'
'x-1/2, -y, z'
'-x+1/2, -y+1/2, -z+1/2'
'x, -y+1/2, z+1/2'

loop_
_atom_site_label
_atom_site_type_symbol
_atom_site_fract_x
_atom_site_fract_y
_atom_site_fract_z
_atom_site_U_iso_or_equiv
_atom_site_adp_type
_atom_site_occupancy
_atom_site_site_symmetry_order
_atom_site_calc_flag
_atom_site_refinement_flags_posn
_atom_site_refinement_flags_adp
Os1 Os 0.88795(2) 0.15488(2) 0.32190(2) 0.06131(15) Uani 1 1 d . .
N1 N 0.8997(4) 0.0902(5) 0.2343(3) 0.0655(17) Uani 1 1 d . .
C1 C 0.8399(6) 0.0471(6) 0.1851(5) 0.079(3) Uani 1 1 d . .
H1 H 0.7858 0.0488 0.1888 0.095 Uiso 1 1 calc R U
Cl1 Cl 1.13474(16) 0.1128(2) 0.07159(14) 0.0868(7) Uani 1 1 d . .
N2 N 1.0081(4) 0.1782(5) 0.3310(4) 0.0649(18) Uani 1 1 d . .
C2 C 0.8545(7) 0.0009(7) 0.1300(5) 0.085(3) Uani 1 1 d . .
H2 H 0.8108 -0.0284 0.0964 0.102 Uiso 1 1 calc R U
N3 N 0.9003(4) 0.0388(5) 0.3797(4) 0.077(2) Uani 1 1 d . .
C3 C 0.9316(7) -0.0030(7) 0.1232(5) 0.088(3) Uani 1 1 d . .
H3 H 0.9427 -0.0361 0.0859 0.106 Uiso 1 1 calc R U
N4 N 0.8808(5) 0.2068(6) 0.4151(4) 0.073(2) Uani 1 1 d . .
C4 C 0.9933(6) 0.0427(7) 0.1722(5) 0.086(3) Uani 1 1 d . .
H4 H 1.0476 0.0410 0.1690 0.103 Uiso 1 1 calc R U
N5 N 0.7580(4) 0.1422(4) 0.2956(4) 0.0645(17) Uani 1 1 d . .
C5 C 0.9757(6) 0.0904(6) 0.2255(5) 0.069(2) Uani 1 1 d . .
N6 N 0.6442(4) 0.2202(4) 0.2367(4) 0.0642(17) Uani 1 1 d . .
C6 C 1.0375(6) 0.1424(6) 0.2800(5) 0.071(2) Uani 1 1 d . .
C7 C 1.1149(7) 0.1556(7) 0.2794(6) 0.091(3) Uani 1 1 d . .
H7 H 1.1334 0.1285 0.2434 0.109 Uiso 1 1 calc R U
C8 C 1.1678(7) 0.2077(9) 0.3297(6) 0.101(3) Uani 1 1 d . .
H8 H 1.2225 0.2173 0.3292 0.121 Uiso 1 1 calc R U
C9 C 1.1381(6) 0.2463(7) 0.3820(5) 0.089(3) Uani 1 1 d . .
H9 H 1.1726 0.2827 0.4181 0.106 Uiso 1 1 calc R U
C10 C 1.0593(6) 0.2308(6) 0.3805(5) 0.075(2) Uani 1 1 d . .
H10 H 1.0393 0.2580 0.4155 0.090 Uiso 1 1 calc R U
C11 C 0.9136(7) -0.0479(6) 0.3578(6) 0.092(3) Uani 1 1 d . .
H11 H 0.9250 -0.0547 0.3142 0.110 Uiso 1 1 calc R U
C12 C 0.9111(9) -0.1232(8) 0.3959(7) 0.120(5) Uani 1 1 d . .
H12 H 0.9204 -0.1822 0.3793 0.144 Uiso 1 1 calc R U
C13 C 0.8950(10) -0.1148(9) 0.4585(7) 0.134(6) Uani 1 1 d . .
H13 H 0.8935 -0.1682 0.4855 0.161 Uiso 1 1 calc R U
C14 C 0.8810(9) -0.0296(9) 0.4834(6) 0.126(5) Uani 1 1 d . .
H14 H 0.8683 -0.0242 0.5265 0.151 Uiso 1 1 calc R U
C15 C 0.8859(6) 0.0485(7) 0.4438(5) 0.080(3) Uani 1 1 d . .
C16 C 0.8761(6) 0.1426(7) 0.4636(5) 0.081(3) Uani 1 1 d . .
C17 C 0.8653(7) 0.1669(8) 0.5285(6) 0.099(3) Uani 1 1 d . .
H17 H 0.8624 0.1215 0.5619 0.119 Uiso 1 1 calc R U
C18 C 0.8592(7) 0.2585(11) 0.5416(6) 0.112(4) Uani 1 1 d . .
H18 H 0.8525 0.2771 0.5853 0.135 Uiso 1 1 calc R U
C19 C 0.8625(7) 0.3244(8) 0.4928(7) 0.101(4) Uani 1 1 d . .
H19 H 0.8577 0.3878 0.5023 0.121 Uiso 1 1 calc R U
C20 C 0.8727(6) 0.2964(7) 0.4309(5) 0.081(3) Uani 1 1 d . .
H20 H 0.8744 0.3418 0.3971 0.098 Uiso 1 1 calc R U
C21 C 0.6898(5) 0.0940(6) 0.2985(4) 0.068(2) Uani 1 1 d . .
H21 H 0.6904 0.0364 0.3212 0.081 Uiso 1 1 calc R U
C22 C 0.6212(6) 0.1416(6) 0.2639(5) 0.072(2) Uani 1 1 d . .
H22 H 0.5667 0.1232 0.2593 0.086 Uiso 1 1 calc R U
C23 C 0.7249(5) 0.2149(6) 0.2582(5) 0.067(2) Uani 1 1 d . .
O111 O 1.0563(6) 0.1446(7) 0.0413(7) 0.196(6) Uani 1 1 d . .
O222 O 1.1847(6) 0.1306(9) 0.0290(5) 0.184(5) Uani 1 1 d . .
O333 O 1.1681(9) 0.1529(8) 0.1340(6) 0.200(6) Uani 1 1 d . .
O444 O 1.1328(7) 0.0206(6) 0.0867(7) 0.201(6) Uani 1 1 d . .

loop_
_atom_site_aniso_label
_atom_site_aniso_U_11
_atom_site_aniso_U_22
_atom_site_aniso_U_33
_atom_site_aniso_U_23
_atom_site_aniso_U_13
_atom_site_aniso_U_12
Os1 0.0647(2) 0.0519(2) 0.0633(2) 0.00484(18) 0.01192(17) 0.00041(17)
N1 0.075(5) 0.057(4) 0.060(4) -0.006(3) 0.013(4) 0.000(4)
C1 0.075(6) 0.076(6) 0.082(6) -0.006(5) 0.015(5) -0.010(5)
Cl1 0.0807(16) 0.0909(18) 0.0857(17) -0.0062(14) 0.0192(14) -0.0059(13)
N2 0.060(4) 0.063(4) 0.068(4) 0.003(3) 0.011(3) -0.004(3)
C2 0.092(7) 0.080(7) 0.078(6) -0.007(5) 0.014(6) 0.000(6)
N3 0.071(5) 0.066(5) 0.082(5) 0.016(4) 0.003(4) -0.003(4)
C3 0.104(8) 0.086(7) 0.073(6) -0.012(5) 0.022(6) 0.006(6)
N4 0.078(5) 0.078(5) 0.061(4) -0.004(4) 0.018(4) 0.004(4)
C4 0.081(7) 0.091(7) 0.088(7) 0.003(6) 0.026(6) -0.001(6)
N5 0.059(4) 0.057(4) 0.072(4) 0.010(3) 0.009(3) -0.003(3)
C5 0.077(6) 0.064(5) 0.066(5) 0.003(4) 0.018(5) 0.005(5)
N6 0.071(4) 0.045(4) 0.075(4) 0.005(3) 0.017(4) -0.005(3)
C6 0.068(6) 0.073(6) 0.067(5) 0.006(4) 0.011(5) 0.003(4)
C7 0.077(7) 0.117(9) 0.079(7) -0.017(6) 0.022(6) 0.002(6)
C8 0.073(7) 0.120(10) 0.111(9) -0.003(8) 0.027(7) -0.005(7)
C9 0.075(7) 0.086(7) 0.088(7) -0.001(6) -0.003(5) -0.023(5)
C10 0.075(6) 0.066(6) 0.074(6) -0.001(5) 0.007(5) -0.002(5)
C11 0.118(9) 0.050(5) 0.103(8) 0.016(5) 0.025(7) 0.015(5)
C12 0.159(13) 0.065(7) 0.120(11) 0.022(7) 0.016(10) 0.014(7)
C13 0.195(16) 0.081(9) 0.109(10) 0.052(8) 0.017(10) 0.001(9)
C14 0.188(15) 0.100(9) 0.090(8) 0.035(7) 0.039(9) -0.002(10)
C15 0.088(7) 0.070(6) 0.078(6) 0.013(5) 0.016(5) -0.009(5)
C16 0.072(6) 0.105(8) 0.069(6) 0.016(6) 0.023(5) -0.002(5)
C17 0.108(9) 0.111(10) 0.076(7) 0.010(6) 0.023(6) -0.006(7)
C18 0.103(9) 0.159(13) 0.075(7) -0.013(8) 0.024(7) -0.001(9)
C19 0.097(8) 0.105(9) 0.103(9) -0.020(7) 0.031(7) -0.009(7)
C20 0.094(7) 0.078(7) 0.072(6) -0.011(5) 0.024(5) -0.002(6)
C21 0.072(5) 0.053(5) 0.077(6) 0.011(4) 0.020(5) -0.011(4)
C22 0.070(6) 0.065(6) 0.074(6) 0.009(4) 0.012(5) -0.006(4)
C23 0.068(5) 0.057(5) 0.074(5) 0.019(4) 0.017(5) -0.001(4)
O111 0.086(7) 0.228(13) 0.252(15) 0.082(10) 0.016(8) 0.029(7)
O222 0.122(8) 0.343(16) 0.098(7) 0.052(8) 0.050(6) -0.005(9)
O333 0.227(14) 0.259(15) 0.116(8) -0.073(8) 0.052(9) -0.089(10)
O444 0.255(14) 0.078(6) 0.321(16) 0.035(8) 0.164(13) 0.029(7)

loop_
_atom_type_symbol
_atom_type_description
_atom_type_scat_dispersion_real
_atom_type_scat_dispersion_imag
_atom_type_scat_source
C C 0.0181 0.0091 'International Tables Vol C Tables 4.2.6.8 and 6.1.1.4'
H H 0.0000 0.0000 'International Tables Vol C Tables 4.2.6.8 and 6.1.1.4'
N N 0.0311 0.0180 'International Tables Vol C Tables 4.2.6.8 and 6.1.1.4'
O O 0.0492 0.0322 'International Tables Vol C Tables 4.2.6.8 and 6.1.1.4'
Cl Cl 0.3639 0.7018 'International Tables Vol C Tables 4.2.6.8 and 6.1.1.4'
Os Os -4.9801 6.2216 'International Tables Vol C Tables 4.2.6.8 and 6.1.1.4'

loop_
_geom_angle_atom_site_label_1
_geom_angle_atom_site_label_2
_geom_angle_atom_site_label_3
_geom_angle
_geom_angle_site_symmetry_3
N3 Os1 N2 98.7(3) .
N3 Os1 N4 79.2(3) .
N2 Os1 N4 100.4(3) .
N3 Os1 N1 94.9(3) .
N2 Os1 N1 78.9(3) .
N4 Os1 N1 173.9(3) .
N3 Os1 N5 89.9(3) .
N2 Os1 N5 170.2(3) .
N4 Os1 N5 85.7(3) .
N1 Os1 N5 95.8(3) .
N3 Os1 N6 170.7(3) 7_655
N2 Os1 N6 90.1(3) 7_655
N4 Os1 N6 96.3(3) 7_655
N1 Os1 N6 89.8(3) 7_655
N5 Os1 N6 81.6(2) 7_655
C1 N1 C5 117.2(8) .
C1 N1 Os1 126.5(7) .
C5 N1 Os1 116.3(6) .
N1 C1 C2 122.4(9) .
N1 C1 H1 118.8 .
C2 C1 H1 118.8 .
O333 Cl1 O444 104.5(8) .
O333 Cl1 O111 111.1(8) .
O444 Cl1 O111 109.8(7) .
O333 Cl1 O222 108.4(7) .
O444 Cl1 O222 111.8(7) .
O111 Cl1 O222 111.1(7) .
C10 N2 C6 117.5(8) .
C10 N2 Os1 125.7(6) .
C6 N2 Os1 116.7(6) .
C3 C2 C1 120.2(10) .
C3 C2 H2 119.9 .
C1 C2 H2 119.9 .
C11 N3 C15 118.7(8) .
C11 N3 Os1 125.7(7) .
C15 N3 Os1 115.3(6) .
C2 C3 C4 118.2(10) .
C2 C3 H3 120.9 .
C4 C3 H3 120.9 .
C20 N4 C16 117.5(8) .
C20 N4 Os1 127.1(7) .
C16 N4 Os1 115.1(7) .
C5 C4 C3 119.8(10) .
C5 C4 H4 120.1 .
C3 C4 H4 120.1 .
C23 N5 C21 101.5(7) .
C23 N5 Os1 108.4(5) .
C21 N5 Os1 150.1(6) .
N1 C5 C4 121.9(9) .
N1 C5 C6 114.2(8) .
C4 C5 C6 123.8(9) .
C23 N6 C22 102.3(7) .
C23 N6 Os1 107.9(5) 7_655
C22 N6 Os1 149.8(6) 7_655
C7 C6 N2 122.0(9) .
C7 C6 C5 124.2(9) .
N2 C6 C5 113.8(8) .
C6 C7 C8 121.2(10) .
C6 C7 H7 119.4 .
C8 C7 H7 119.4 .
C7 C8 C9 117.6(10) .
C7 C8 H8 121.2 .
C9 C8 H8 121.2 .
C10 C9 C8 119.0(9) .
C10 C9 H9 120.5 .
C8 C9 H9 120.5 .
N2 C10 C9 122.7(9) .
N2 C10 H10 118.6 .
C9 C10 H10 118.6 .
C12 C11 N3 122.1(11) .
C12 C11 H11 118.9 .
N3 C11 H11 118.9 .
C11 C12 C13 119.8(12) .
C11 C12 H12 120.1 .
C13 C12 H12 120.1 .
C12 C13 C14 120.9(11) .
C12 C13 H13 119.5 .
C14 C13 H13 119.5 .
C13 C14 C15 118.6(12) .
C13 C14 H14 120.7 .
C15 C14 H14 120.7 .
N3 C15 C14 119.8(10) .
N3 C15 C16 114.5(8) .
C14 C15 C16 125.7(11) .
N4 C16 C17 122.2(10) .
N4 C16 C15 114.8(9) .
C17 C16 C15 123.0(10) .
C18 C17 C16 117.4(11) .
C18 C17 H17 121.3 .
C16 C17 H17 121.3 .
C17 C18 C19 121.3(11) .
C17 C18 H18 119.3 .
C19 C18 H18 119.3 .
C20 C19 C18 118.5(11) .
C20 C19 H19 120.8 .
C18 C19 H19 120.8 .
N4 C20 C19 123.2(10) .
N4 C20 H20 118.4 .
C19 C20 H20 118.4 .
C22 C21 N5 109.6(7) .
C22 C21 H21 125.2 .
N5 C21 H21 125.2 .
C21 C22 N6 108.7(8) .
C21 C22 H22 125.7 .
N6 C22 H22 125.7 .
N5 C23 N6 117.9(7) .
N5 C23 C23 120.7(10) 7_655
N6 C23 C23 121.4(10) 7_655

loop_
_geom_bond_atom_site_label_1
_geom_bond_atom_site_label_2
_geom_bond_distance
_geom_bond_site_symmetry_2
Os1 N3 2.021(7) .
Os1 N2 2.040(7) .
Os1 N4 2.044(7) .
Os1 N1 2.045(7) .
Os1 N5 2.141(7) .
Os1 N6 2.144(6) 7_655
N1 C1 1.353(10) .
N1 C5 1.361(11) .
C1 C2 1.371(12) .
C1 H1 0.9500 .
Cl1 O333 1.344(10) .
Cl1 O444 1.376(9) .
Cl1 O111 1.383(10) .
Cl1 O222 1.392(9) .
N2 C10 1.353(10) .
N2 C6 1.361(11) .
C2 C3 1.366(13) .
C2 H2 0.9500 .
N3 C11 1.375(11) .
N3 C15 1.379(12) .
C3 C4 1.385(13) .
C3 H3 0.9500 .
N4 C20 1.356(11) .
N4 C16 1.363(11) .
C4 C5 1.374(12) .
C4 H4 0.9500 .
N5 C23 1.323(10) .
N5 C21 1.376(9) .
C5 C6 1.487(12) .
N6 C23 1.324(10) .
N6 C22 1.371(9) .
N6 Os1 2.144(6) 7_655
C6 C7 1.341(13) .
C7 C8 1.370(14) .
C7 H7 0.9500 .
C8 C9 1.403(13) .
C8 H8 0.9500 .
C9 C10 1.358(12) .
C9 H9 0.9500 .
C10 H10 0.9500 .
C11 C12 1.342(13) .
C11 H11 0.9500 .
C12 C13 1.359(17) .
C12 H12 0.9500 .
C13 C14 1.381(16) .
C13 H13 0.9500 .
C14 C15 1.399(13) .
C14 H14 0.9500 .
C15 C16 1.447(13) .
C16 C17 1.406(14) .
C17 C18 1.367(13) .
C17 H17 0.9500 .
C18 C19 1.379(15) .
C18 H18 0.9500 .
C19 C20 1.360(13) .
C19 H19 0.9500 .
C20 H20 0.9500 .
C21 C22 1.367(11) .
C21 H21 0.9500 .
C22 H22 0.9500 .
C23 C23 1.433(15) 7_655

loop_
_geom_torsion_atom_site_label_1
_geom_torsion_atom_site_label_2
_geom_torsion_atom_site_label_3
_geom_torsion_atom_site_label_4
_geom_torsion
_geom_torsion_site_symmetry_1
_geom_torsion_site_symmetry_4
C5 N1 C1 C2 3.3(14) . .
Os1 N1 C1 C2 -176.2(7) . .
N1 C1 C2 C3 0.1(16) . .
C1 C2 C3 C4 -1.6(16) . .
C2 C3 C4 C5 -0.3(15) . .
C1 N1 C5 C4 -5.2(13) . .
Os1 N1 C5 C4 174.3(7) . .
C1 N1 C5 C6 177.6(8) . .
Os1 N1 C5 C6 -2.9(10) . .
C3 C4 C5 N1 3.8(15) . .
C3 C4 C5 C6 -179.3(9) . .
C10 N2 C6 C7 2.1(14) . .
Os1 N2 C6 C7 178.0(8) . .
C10 N2 C6 C5 -176.4(7) . .
Os1 N2 C6 C5 -0.5(10) . .
N1 C5 C6 C7 -176.2(9) . .
C4 C5 C6 C7 6.6(15) . .
N1 C5 C6 N2 2.2(11) . .
C4 C5 C6 N2 -174.9(8) . .
N2 C6 C7 C8 -1.2(17) . .
C5 C6 C7 C8 177.1(10) . .
C6 C7 C8 C9 0.2(18) . .
C7 C8 C9 C10 -0.2(17) . .
C6 N2 C10 C9 -2.0(13) . .
Os1 N2 C10 C9 -177.5(7) . .
C8 C9 C10 N2 1.1(15) . .
C15 N3 C11 C12 1.7(16) . .
Os1 N3 C11 C12 -171.5(10) . .
N3 C11 C12 C13 0(2) . .
C11 C12 C13 C14 0(3) . .
C12 C13 C14 C15 -2(2) . .
C11 N3 C15 C14 -3.2(15) . .
Os1 N3 C15 C14 170.7(9) . .
C11 N3 C15 C16 177.5(9) . .
Os1 N3 C15 C16 -8.7(11) . .
C13 C14 C15 N3 3.3(19) . .
C13 C14 C15 C16 -177.5(12) . .
C20 N4 C16 C17 -1.6(15) . .
Os1 N4 C16 C17 -175.7(9) . .
C20 N4 C16 C15 -179.5(9) . .
Os1 N4 C16 C15 6.5(11) . .
N3 C15 C16 N4 1.3(14) . .
C14 C15 C16 N4 -177.9(11) . .
N3 C15 C16 C17 -176.5(10) . .
C14 C15 C16 C17 4.2(19) . .
N4 C16 C17 C18 0.4(18) . .
C15 C16 C17 C18 178.1(11) . .
C16 C17 C18 C19 0.7(19) . .
C17 C18 C19 C20 -1(2) . .
C16 N4 C20 C19 1.8(15) . .
Os1 N4 C20 C19 175.0(8) . .
C18 C19 C20 N4 -0.7(18) . .
C23 N5 C21 C22 -0.9(10) . .
Os1 N5 C21 C22 179.2(9) . .
N5 C21 C22 N6 1.4(11) . .
C23 N6 C22 C21 -1.2(10) . .
Os1 N6 C22 C21 179.8(8) 7_655 .
C21 N5 C23 N6 0.1(11) . .
Os1 N5 C23 N6 -179.9(6) . .
C21 N5 C23 C23 -179.8(11) . 7_655
Os1 N5 C23 C23 0.1(14) . 7_655
C22 N6 C23 N5 0.7(11) . .
Os1 N6 C23 N5 -179.9(7) 7_655 .
C22 N6 C23 C23 -179.4(11) . 7_655
Os1 N6 C23 C23 0.1(14) 7_655 7_655
